data_7120971
loop_
_publ_author_name
'Zhou, Wen'
'Leznoff, Daniel B.'

_publ_section_title
;
 Phthalocyanine as a redox-active platform for organometallic chemistry.
;
_journal_issue 15
_journal_name_full 'Chemical communications (Cambridge, England)'
_journal_page_first 1829
_journal_page_last 1832
_journal_paper_doi 10.1039/c7cc08781k
_journal_volume 54
_journal_year 2018
_chemical_formula_moiety 'C76 H65 Cr N8 O3 P2'
_chemical_formula_sum 'C76 H65 Cr N8 O3 P2'
_chemical_formula_weight 1252.35
_space_group_crystal_system triclinic
_space_group_IT_number 2
_space_group_name_Hall '-P 1'
_space_group_name_H-M_alt 'P -1'
_symmetry_space_group_name_Hall '-P 1'
_symmetry_space_group_name_H-M 'P -1'
_atom_sites_solution_hydrogens geom
_audit_update_record
;
2017-09-09 deposited with the CCDC.
2017-12-11 downloaded from the CCDC.
;
_cell_angle_alpha 78.8950(16)
_cell_angle_beta 81.5270(16)
_cell_angle_gamma 80.4130(16)
_cell_formula_units_Z 2
_cell_length_a 12.6533(11)
_cell_length_b 13.4790(11)
_cell_length_c 19.7139(17)
_cell_measurement_reflns_used 9588
_cell_measurement_temperature 150(2)
_cell_measurement_theta_max 25.41
_cell_measurement_theta_min 2.40
_cell_volume 3230.1(5)
_computing_cell_refinement 'Bruker SAINT'
_computing_data_collection 'Bruker APEX2'
_computing_data_reduction 'Bruker SAINT'
_computing_structure_refinement 'SHELXL-2014 (Sheldrick 2014)'
_computing_structure_solution 'SHELXS-97 (Sheldrick 2008)'
_diffrn_ambient_temperature 150(2)
_diffrn_measured_fraction_theta_full 0.999
_diffrn_measured_fraction_theta_max 0.999
_diffrn_measurement_device_type 'Bruker APEX-II CCD'
_diffrn_measurement_method '\f and \w scans'
_diffrn_radiation_monochromator graphite
_diffrn_radiation_type MoK\a
_diffrn_radiation_wavelength 0.71073
_diffrn_reflns_av_R_equivalents 0.0516
_diffrn_reflns_limit_h_max 15
_diffrn_reflns_limit_h_min -15
_diffrn_reflns_limit_k_max 16
_diffrn_reflns_limit_k_min -16
_diffrn_reflns_limit_l_max 23
_diffrn_reflns_limit_l_min -23
_diffrn_reflns_number 45151
_diffrn_reflns_theta_full 25.242
_diffrn_reflns_theta_max 25.350
_diffrn_reflns_theta_min 1.555
_exptl_absorpt_coefficient_mu 0.283
_exptl_absorpt_correction_T_max 0.7452
_exptl_absorpt_correction_T_min 0.6271
_exptl_absorpt_correction_type multi-scan
_exptl_absorpt_process_details '(Sheldrich , 1996)'
_exptl_crystal_colour green
_exptl_crystal_density_diffrn 1.288
_exptl_crystal_description prism
_exptl_crystal_F_000 1310
_exptl_crystal_size_max 0.354
_exptl_crystal_size_mid 0.264
_exptl_crystal_size_min 0.154
_refine_diff_density_max 1.505
_refine_diff_density_min -0.768
_refine_diff_density_rms 0.119
_refine_ls_extinction_method none
_refine_ls_goodness_of_fit_ref 1.034
_refine_ls_hydrogen_treatment constr
_refine_ls_matrix_type full
_refine_ls_number_parameters 843
_refine_ls_number_reflns 11814
_refine_ls_number_restraints 990
_refine_ls_restrained_S_all 1.013
_refine_ls_R_factor_all 0.1294
_refine_ls_R_factor_gt 0.0889
_refine_ls_shift/su_max 0.001
_refine_ls_shift/su_mean 0.000
_refine_ls_structure_factor_coef Fsqd
_refine_ls_weighting_details 'w=1/[\s^2^(Fo^2^)+(0.1394P)^2^+10.2937P] where P=(Fo^2^+2Fc^2^)/3'
_refine_ls_weighting_scheme calc
_refine_ls_wR_factor_gt 0.2334
_refine_ls_wR_factor_ref 0.2673
_reflns_Friedel_coverage 0.000
_reflns_number_gt 8004
_reflns_number_total 11814
_reflns_threshold_expression 'I > 2\s(I)'
_cod_data_source_file c7cc08781k2.cif
_cod_data_source_block PcCr(CPPh3)2
_cod_depositor_comments
;
The following automatic conversions were performed:

'_exptl_absorpt_correction_type' value 'Multi-scan' changed to
'multi-scan' according to
/home/data/users/saulius/crontab/automatic-downloads/rss-feeds/RSC/lib/dictionaries/cif_core.dic
dictionary named 'cif_core.dic' version 2.4.2 from 2011-04-26.

Automatic conversion script
Id: cif_fix_values 4973 2017-02-22 13:04:09Z antanas 

 Adding full bibliography for 7120971--7120978.cif.
;
_cod_database_code 7120971

loop_
_symmetry_equiv_pos_as_xyz
'x, y, z'
'-x, -y, -z'

loop_
_atom_site_label
_atom_site_type_symbol
_atom_site_fract_x
_atom_site_fract_y
_atom_site_fract_z
_atom_site_U_iso_or_equiv
_atom_site_adp_type
_atom_site_occupancy
_atom_site_site_symmetry_order
_atom_site_calc_flag
_atom_site_refinement_flags_posn
_atom_site_refinement_flags_adp
_atom_site_refinement_flags_occupancy
_atom_site_disorder_assembly
_atom_site_disorder_group
P1 P 0.58389(10) 0.25606(9) 0.60546(6) 0.0243(3) Uani 1 1 d . U . . .
O1 O 0.7879(4) -0.1023(3) 0.4751(2) 0.0504(10) Uani 1 1 d . U . . .
N1 N 0.5405(3) 0.5414(3) 0.58255(19) 0.0235(8) Uani 1 1 d . U . . .
C1 C 0.6394(4) 0.5689(3) 0.5875(2) 0.0260(10) Uani 1 1 d . U . . .
Cr2 Cr 0.000000 1.000000 0.000000 0.0212(3) Uani 1 2 d S U P . .
Cr02 Cr 0.500000 0.500000 0.500000 0.0214(3) Uani 1 2 d S U P . .
P2 P 0.25728(10) 0.99613(11) -0.10522(7) 0.0304(3) Uani 1 1 d . U . . .
O2 O 0.7574(4) 0.1121(4) 0.4130(3) 0.0702(14) Uani 1 1 d . U . . .
N2 N 0.7264(3) 0.5641(3) 0.5421(2) 0.0277(9) Uani 1 1 d . U . . .
C2 C 0.7317(4) 0.5333(3) 0.4815(3) 0.0266(9) Uani 1 1 d . U . . .
N3 N 0.6499(3) 0.5019(3) 0.4548(2) 0.0243(8) Uani 1 1 d . U . . .
C3 C 0.8280(4) 0.5276(4) 0.4314(3) 0.0316(10) Uani 1 1 d . U . . .
N4 N 0.6359(3) 0.4407(3) 0.3485(2) 0.0298(9) Uani 1 1 d . U . . .
C4 C 0.9299(4) 0.5526(4) 0.4305(4) 0.0436(13) Uani 1 1 d . U . . .
H4 H 0.947265 0.579955 0.467695 0.052 Uiso 1 1 calc R U . . .
N5 N -0.0197(3) 0.9375(3) -0.07957(19) 0.0218(8) Uani 1 1 d . U . . .
C5 C 1.0054(5) 0.5369(5) 0.3744(4) 0.0570(17) Uani 1 1 d . U . . .
H5 H 1.076166 0.552546 0.373558 0.068 Uiso 1 1 calc R U . . .
N6 N 0.0337(3) 0.7582(3) -0.0332(2) 0.0282(9) Uani 1 1 d . U . . .
C6 C 0.9803(5) 0.4986(5) 0.3187(4) 0.065(2) Uani 1 1 d . U . . .
H6 H 1.034350 0.488193 0.280825 0.078 Uiso 1 1 calc R U . . .
N7 N 0.0565(3) 0.8640(3) 0.04924(19) 0.0226(8) Uani 1 1 d . U . . .
C7 C 0.8776(5) 0.4754(4) 0.3178(4) 0.0494(15) Uani 1 1 d . U . . .
H7 H 0.860132 0.450067 0.279731 0.059 Uiso 1 1 calc R U . . .
N8 N 0.1024(3) 0.9126(3) 0.1534(2) 0.0258(8) Uani 1 1 d . U . . .
C8 C 0.8006(4) 0.4907(4) 0.3753(3) 0.0331(11) Uani 1 1 d . U . . .
C9 C 0.6884(4) 0.4754(3) 0.3910(3) 0.0271(10) Uani 1 1 d . U . . .
C10 C 0.5320(4) 0.4320(3) 0.3617(2) 0.0272(10) Uani 1 1 d . U . . .
C11 C 0.4757(4) 0.3887(4) 0.3181(3) 0.0312(10) Uani 1 1 d . U . . .
C12 C 0.5113(5) 0.3519(4) 0.2558(3) 0.0408(12) Uani 1 1 d . U . . .
H12 H 0.584059 0.351362 0.235091 0.049 Uiso 1 1 calc R U . . .
C13 C 0.4368(6) 0.3163(4) 0.2254(3) 0.0478(14) Uani 1 1 d . U . . .
H13 H 0.458720 0.291690 0.182738 0.057 Uiso 1 1 calc R U . . .
C14 C 0.3306(5) 0.3155(4) 0.2556(3) 0.0449(13) Uani 1 1 d . U . . .
H14 H 0.281573 0.290055 0.233393 0.054 Uiso 1 1 calc R U . . .
C15 C 0.2946(5) 0.3514(4) 0.3181(3) 0.0364(12) Uani 1 1 d . U . . .
H15 H 0.222090 0.350569 0.338933 0.044 Uiso 1 1 calc R U . . .
C16 C 0.3689(4) 0.3887(3) 0.3488(3) 0.0298(10) Uani 1 1 d . U . . .
C17 C 0.5280(4) 0.3311(3) 0.5344(2) 0.0253(10) Uani 1 1 d . U . . .
H17A H 0.455937 0.309920 0.537482 0.030 Uiso 1 1 calc R U . . .
H17B H 0.571004 0.304841 0.493797 0.030 Uiso 1 1 calc R U . . .
C18 C 0.5574(4) 0.1238(4) 0.6204(3) 0.0311(11) Uani 1 1 d . U . . .
C19 C 0.5916(7) 0.0543(5) 0.6761(4) 0.072(2) Uani 1 1 d . U . . .
H19 H 0.628821 0.075598 0.708046 0.087 Uiso 1 1 calc R U . . .
C20 C 0.5730(7) -0.0458(5) 0.6869(4) 0.074(2) Uani 1 1 d . U . . .
H20 H 0.600597 -0.093397 0.724594 0.089 Uiso 1 1 calc R U . . .
C21 C 0.5154(5) -0.0766(4) 0.6439(3) 0.0478(14) Uani 1 1 d . U . . .
H21 H 0.502691 -0.145570 0.651060 0.057 Uiso 1 1 calc R U . . .
C22 C 0.4768(7) -0.0086(5) 0.5911(4) 0.066(2) Uani 1 1 d . U . . .
H22 H 0.433844 -0.028959 0.561944 0.080 Uiso 1 1 calc R U . . .
C23 C 0.4990(6) 0.0929(5) 0.5783(4) 0.0551(17) Uani 1 1 d . U . . .
H23 H 0.472828 0.139789 0.539901 0.066 Uiso 1 1 calc R U . . .
C24 C 0.7288(4) 0.2494(3) 0.5952(3) 0.0258(10) Uani 1 1 d . U . . .
C25 C 0.7883(4) 0.2057(4) 0.6505(3) 0.0344(12) Uani 1 1 d . U . . .
H25 H 0.752185 0.184739 0.695491 0.041 Uiso 1 1 calc R U . . .
C26 C 0.9005(4) 0.1928(4) 0.6395(3) 0.0393(12) Uani 1 1 d . U . . .
H26 H 0.940999 0.162638 0.677047 0.047 Uiso 1 1 calc R U . . .
C27 C 0.9531(4) 0.2236(4) 0.5744(3) 0.0390(12) Uani 1 1 d . U . . .
H27 H 1.029742 0.213685 0.566827 0.047 Uiso 1 1 calc R U . . .
C28 C 0.8937(4) 0.2689(4) 0.5201(3) 0.0386(12) Uani 1 1 d . U . . .
H28 H 0.930034 0.292077 0.475543 0.046 Uiso 1 1 calc R U . . .
C29 C 0.7830(4) 0.2809(4) 0.5299(3) 0.0321(11) Uani 1 1 d . U . . .
H29 H 0.743215 0.310685 0.491920 0.039 Uiso 1 1 calc R U . . .
C30 C 0.5281(4) 0.3002(4) 0.6855(2) 0.0277(10) Uani 1 1 d . U . . .
C31 C 0.5834(4) 0.3532(4) 0.7192(3) 0.0327(11) Uani 1 1 d . U . . .
H31 H 0.654117 0.366604 0.700256 0.039 Uiso 1 1 calc R U . . .
C32 C 0.5358(5) 0.3866(4) 0.7803(3) 0.0405(12) Uani 1 1 d . U . . .
H32 H 0.574568 0.421450 0.803797 0.049 Uiso 1 1 calc R U . . .
C33 C 0.4323(6) 0.3692(5) 0.8069(3) 0.0549(16) Uani 1 1 d . U . . .
H33 H 0.399456 0.392546 0.848551 0.066 Uiso 1 1 calc R U . . .
C34 C 0.3761(6) 0.3181(7) 0.7732(4) 0.070(2) Uani 1 1 d . U . . .
H34 H 0.304486 0.306904 0.791409 0.083 Uiso 1 1 calc R U . . .
C35 C 0.4241(5) 0.2827(6) 0.7125(3) 0.0527(16) Uani 1 1 d . U . . .
H35 H 0.385729 0.246651 0.689681 0.063 Uiso 1 1 calc R U . . .
C36 C -0.0036(4) 0.8343(4) -0.0811(2) 0.0248(10) Uani 1 1 d . U . . .
C37 C 0.0633(4) 0.7735(4) 0.0265(3) 0.0264(10) Uani 1 1 d . U . . .
C38 C 0.1088(4) 0.6911(4) 0.0772(3) 0.0305(11) Uani 1 1 d . U . . .
C39 C 0.1333(5) 0.5853(4) 0.0797(3) 0.0390(13) Uani 1 1 d . U . . .
H39 H 0.118978 0.553909 0.043460 0.047 Uiso 1 1 calc R U . . .
C40 C 0.1793(5) 0.5279(4) 0.1373(3) 0.0416(13) Uani 1 1 d . U . . .
H40 H 0.196538 0.455901 0.140489 0.050 Uiso 1 1 calc R U . . .
C41 C 0.2006(4) 0.5740(4) 0.1907(3) 0.0382(12) Uani 1 1 d . U . . .
H41 H 0.232124 0.532686 0.229393 0.046 Uiso 1 1 calc R U . . .
C42 C 0.1771(4) 0.6778(4) 0.1884(3) 0.0310(11) Uani 1 1 d . U . . .
H42 H 0.191901 0.708382 0.224896 0.037 Uiso 1 1 calc R U . . .
C43 C 0.1308(4) 0.7371(4) 0.1311(2) 0.0262(10) Uani 1 1 d . U . . .
C44 C 0.0966(4) 0.8451(4) 0.1129(2) 0.0237(9) Uani 1 1 d . U . . .
C45 C 0.0663(4) 1.0112(4) 0.1383(2) 0.0235(9) Uani 1 1 d . U . . .
C46 C 0.0743(4) 1.0847(4) 0.1810(3) 0.0292(10) Uani 1 1 d . U . . .
C47 C 0.1110(4) 1.0740(5) 0.2459(3) 0.0381(12) Uani 1 1 d . U . . .
H47 H 0.138222 1.008712 0.269858 0.046 Uiso 1 1 calc R U . . .
C48 C 0.1065(5) 1.1605(5) 0.2741(3) 0.0503(15) Uani 1 1 d . U . . .
H48 H 0.131048 1.154766 0.318193 0.060 Uiso 1 1 calc R U . . .
C49 C 0.0665(5) 1.2568(5) 0.2391(3) 0.0522(16) Uani 1 1 d . U . . .
H49 H 0.062794 1.315182 0.260215 0.063 Uiso 1 1 calc R U . . .
C50 C 0.0324(5) 1.2682(4) 0.1744(3) 0.0420(14) Uani 1 1 d . U . . .
H50 H 0.007295 1.333928 0.150080 0.050 Uiso 1 1 calc R U . . .
C51 C 0.0358(4) 1.1812(4) 0.1457(3) 0.0302(11) Uani 1 1 d . U . . .
C52 C 0.1721(4) 1.0301(4) -0.0336(2) 0.0286(10) Uani 1 1 d . U . . .
H52A H 0.169143 1.105008 -0.038573 0.034 Uiso 1 1 calc R U . . .
H52B H 0.211339 0.999835 0.007012 0.034 Uiso 1 1 calc R U . . .
C53 C 0.2163(4) 1.0699(4) -0.1857(3) 0.0318(11) Uani 1 1 d . U . . .
C54 C 0.1436(4) 1.1592(4) -0.1836(3) 0.0378(12) Uani 1 1 d . U . . .
H54 H 0.111196 1.176987 -0.140189 0.045 Uiso 1 1 calc R U . . .
C55 C 0.1185(5) 1.2223(6) -0.2456(3) 0.0550(16) Uani 1 1 d . U . . .
H55 H 0.069931 1.284035 -0.244598 0.066 Uiso 1 1 calc R U . . .
C56 C 0.1647(5) 1.1949(6) -0.3089(3) 0.0608(17) Uani 1 1 d . U . . .
H56 H 0.147268 1.237519 -0.351192 0.073 Uiso 1 1 calc R U . . .
C57 C 0.2359(6) 1.1060(6) -0.3105(3) 0.0598(17) Uani 1 1 d . U . . .
H57 H 0.266433 1.087184 -0.353979 0.072 Uiso 1 1 calc R U . . .
C58 C 0.2632(5) 1.0438(5) -0.2495(3) 0.0462(14) Uani 1 1 d . U . . .
H58 H 0.313768 0.983505 -0.251112 0.055 Uiso 1 1 calc R U . . .
C59 C 0.3976(4) 1.0163(5) -0.1084(3) 0.0437(13) Uani 1 1 d . U . . .
C60 C 0.4184(6) 1.1031(7) -0.0937(6) 0.102(4) Uani 1 1 d . U . . .
H60 H 0.360168 1.150266 -0.077540 0.123 Uiso 1 1 calc R U . . .
C61 C 0.5243(7) 1.1268(8) -0.1016(7) 0.124(4) Uani 1 1 d . U . . .
H61 H 0.536527 1.191027 -0.093697 0.148 Uiso 1 1 calc R U . . .
C62 C 0.6070(6) 1.0587(8) -0.1201(4) 0.083(2) Uani 1 1 d . U . . .
H62 H 0.678467 1.074623 -0.125584 0.100 Uiso 1 1 calc R U . . .
C63 C 0.5896(7) 0.9635(10) -0.1316(6) 0.110(4) Uani 1 1 d . U . . .
H63 H 0.648587 0.914116 -0.143980 0.132 Uiso 1 1 calc R U . . .
C64 C 0.4847(6) 0.9431(9) -0.1245(6) 0.098(3) Uani 1 1 d . U . . .
H64 H 0.471633 0.878237 -0.130670 0.118 Uiso 1 1 calc R U . . .
C65 C 0.2668(5) 0.8624(5) -0.1046(3) 0.0448(13) Uani 1 1 d . U . . .
C66 C 0.2317(5) 0.8223(5) -0.1551(4) 0.0516(15) Uani 1 1 d . U . . .
H66 H 0.199034 0.866438 -0.192276 0.062 Uiso 1 1 calc R U . . .
C67 C 0.2443(6) 0.7153(5) -0.1514(5) 0.0681(19) Uani 1 1 d . U . . .
H67 H 0.221685 0.686995 -0.186465 0.082 Uiso 1 1 calc R U . . .
C68 C 0.2894(7) 0.6530(6) -0.0965(5) 0.087(2) Uani 1 1 d . U . . .
H68 H 0.298534 0.581105 -0.094176 0.104 Uiso 1 1 calc R U . . .
C69 C 0.3219(8) 0.6920(7) -0.0448(5) 0.095(3) Uani 1 1 d . U . . .
H69 H 0.352240 0.647646 -0.006766 0.114 Uiso 1 1 calc R U . . .
C70 C 0.3098(6) 0.7956(6) -0.0488(4) 0.073(2) Uani 1 1 d . U . . .
H70 H 0.331125 0.822831 -0.012691 0.087 Uiso 1 1 calc R U . . .
C71 C 0.7687(7) -0.1835(6) 0.5304(4) 0.074(2) Uani 1 1 d . U . . .
H71A H 0.711138 -0.159056 0.564857 0.111 Uiso 1 1 calc R U . . .
H71B H 0.834801 -0.208967 0.552411 0.111 Uiso 1 1 calc R U . . .
H71C H 0.746693 -0.238771 0.512297 0.111 Uiso 1 1 calc R U . . .
C72 C 0.8291(6) -0.0234(5) 0.4960(4) 0.0608(17) Uani 1 1 d . U . . .
H72A H 0.894988 -0.051670 0.518745 0.073 Uiso 1 1 calc R U . . .
H72B H 0.774932 0.008565 0.529967 0.073 Uiso 1 1 calc R U . . .
C73 C 0.8551(6) 0.0550(5) 0.4333(4) 0.0621(18) Uani 1 1 d . U . . .
H73A H 0.901233 0.100718 0.444644 0.074 Uiso 1 1 calc R U . . .
H73B H 0.894793 0.021072 0.394917 0.074 Uiso 1 1 calc R U . . .
C74 C 0.7774(8) 0.1872(6) 0.3529(5) 0.087(3) Uani 1 1 d . U . . .
H74A H 0.820288 0.154200 0.315626 0.131 Uiso 1 1 calc R U . . .
H74B H 0.817008 0.237201 0.364313 0.131 Uiso 1 1 calc R U . . .
H74C H 0.708504 0.222045 0.337300 0.131 Uiso 1 1 calc R U . . .
O3 O 0.7674(8) 0.5913(9) 0.0676(8) 0.121(5) Uani 0.5 1 d D U P A 2
O4 O 0.6606(15) 0.668(2) 0.0005(8) 0.264(14) Uani 0.5 1 d D U P A 2
C75 C 0.8497(14) 0.578(2) 0.1064(13) 0.176(10) Uani 0.5 1 d D U P A 2
H75A H 0.829812 0.537939 0.152242 0.265 Uiso 0.25 1 calc R U P A 2
H75B H 0.914056 0.541305 0.083086 0.265 Uiso 0.25 1 calc R U P A 2
H75C H 0.864964 0.644538 0.112027 0.265 Uiso 0.25 1 calc R U P A 2
H75D H 0.909410 0.611249 0.079328 0.265 Uiso 0.25 1 calc R U P A 2
H75E H 0.825165 0.607883 0.148484 0.265 Uiso 0.25 1 calc R U P A 2
H75F H 0.874257 0.504650 0.119543 0.265 Uiso 0.25 1 calc R U P A 2
C76 C 0.8135(14) 0.6436(13) 0.0128(11) 0.147(7) Uani 0.5 1 d D U P A 2
H76A H 0.868735 0.678726 0.025326 0.177 Uiso 0.5 1 calc R U P A 2
H76B H 0.848920 0.598472 -0.020601 0.177 Uiso 0.5 1 calc R U P A 2
C77 C 0.7414(19) 0.7065(18) -0.0130(11) 0.171(9) Uani 0.5 1 d D U P A 2
H77A H 0.731821 0.769944 0.006841 0.205 Uiso 0.5 1 calc R U P A 2
H77B H 0.759674 0.723704 -0.064093 0.205 Uiso 0.5 1 calc R U P A 2
C78 C 0.6185(16) 0.651(2) -0.0491(12) 0.172(12) Uani 0.5 1 d D U P A 2
H78A H 0.553393 0.619769 -0.030958 0.258 Uiso 0.25 1 calc R U P A 2
H78B H 0.599144 0.716290 -0.079888 0.258 Uiso 0.25 1 calc R U P A 2
H78C H 0.669886 0.605632 -0.075189 0.258 Uiso 0.25 1 calc R U P A 2
H78D H 0.661556 0.674691 -0.093065 0.258 Uiso 0.25 1 calc R U P A 2
H78E H 0.615805 0.578171 -0.044136 0.258 Uiso 0.25 1 calc R U P A 2
H78F H 0.545063 0.688828 -0.048834 0.258 Uiso 0.25 1 calc R U P A 2

loop_
_atom_site_aniso_label
_atom_site_aniso_U_11
_atom_site_aniso_U_22
_atom_site_aniso_U_33
_atom_site_aniso_U_23
_atom_site_aniso_U_13
_atom_site_aniso_U_12
P1 0.0228(6) 0.0249(6) 0.0255(6) -0.0046(5) -0.0060(5) -0.0012(5)
O1 0.063(3) 0.046(2) 0.041(2) -0.0035(18) -0.009(2) -0.008(2)
N1 0.0237(19) 0.0239(19) 0.0215(19) -0.0017(16) -0.0045(15) -0.0001(16)
C1 0.027(2) 0.021(2) 0.029(2) -0.0043(19) -0.0097(18) 0.0016(18)
Cr2 0.0203(6) 0.0251(5) 0.0189(5) -0.0080(4) -0.0033(4) 0.0007(4)
Cr02 0.0182(5) 0.0236(5) 0.0219(5) -0.0040(4) -0.0039(4) 0.0003(4)
P2 0.0237(7) 0.0405(8) 0.0272(7) -0.0102(6) -0.0004(5) -0.0020(6)
O2 0.070(3) 0.050(3) 0.093(4) 0.003(2) -0.035(3) -0.009(2)
N2 0.023(2) 0.025(2) 0.035(2) -0.0056(17) -0.0093(16) 0.0014(16)
C2 0.022(2) 0.020(2) 0.036(2) -0.0025(19) -0.0044(18) 0.0009(18)
N3 0.0224(19) 0.0218(19) 0.0270(19) -0.0067(16) -0.0014(15) 0.0027(15)
C3 0.023(2) 0.022(2) 0.045(3) -0.004(2) 0.0024(19) 0.0017(18)
N4 0.032(2) 0.027(2) 0.028(2) -0.0057(17) 0.0017(17) -0.0013(17)
C4 0.026(3) 0.034(3) 0.070(4) -0.010(3) 0.000(2) -0.006(2)
N5 0.0192(19) 0.0275(19) 0.0196(18) -0.0092(16) -0.0009(15) -0.0008(15)
C5 0.024(3) 0.043(3) 0.102(5) -0.024(3) 0.019(3) -0.010(3)
N6 0.028(2) 0.027(2) 0.032(2) -0.0122(17) -0.0070(17) 0.0015(17)
C6 0.042(3) 0.050(4) 0.104(5) -0.041(4) 0.039(3) -0.016(3)
N7 0.020(2) 0.0270(18) 0.0212(18) -0.0056(15) -0.0046(15) -0.0015(15)
C7 0.041(3) 0.040(3) 0.064(4) -0.024(3) 0.027(3) -0.011(3)
N8 0.022(2) 0.033(2) 0.024(2) -0.0080(16) -0.0066(16) -0.0013(16)
C8 0.027(2) 0.024(2) 0.046(3) -0.008(2) 0.006(2) -0.002(2)
C9 0.025(2) 0.021(2) 0.031(2) -0.0063(19) 0.0019(18) 0.0026(18)
C10 0.030(2) 0.022(2) 0.026(2) -0.0004(19) -0.004(2) 0.0013(19)
C11 0.041(3) 0.022(2) 0.030(2) -0.0046(19) -0.007(2) -0.001(2)
C12 0.060(3) 0.031(3) 0.031(3) -0.008(2) -0.006(2) -0.001(2)
C13 0.082(4) 0.034(3) 0.030(3) -0.007(2) -0.017(3) -0.004(3)
C14 0.071(3) 0.026(3) 0.044(3) -0.003(2) -0.031(3) -0.006(3)
C15 0.051(3) 0.021(2) 0.039(3) 0.000(2) -0.021(2) -0.006(2)
C16 0.040(3) 0.019(2) 0.031(3) -0.0014(19) -0.013(2) -0.001(2)
C17 0.017(2) 0.027(2) 0.029(2) -0.0048(19) -0.0022(18) 0.0056(18)
C18 0.032(3) 0.028(2) 0.033(3) -0.0043(19) -0.004(2) -0.005(2)
C19 0.104(6) 0.046(3) 0.078(5) 0.019(3) -0.060(5) -0.031(4)
C20 0.111(6) 0.042(3) 0.076(5) 0.016(3) -0.045(5) -0.028(4)
C21 0.055(4) 0.033(3) 0.054(4) -0.005(2) 0.000(3) -0.010(3)
C22 0.095(6) 0.042(3) 0.075(5) -0.009(3) -0.039(4) -0.022(3)
C23 0.075(5) 0.037(3) 0.060(4) -0.003(3) -0.034(3) -0.012(3)
C24 0.021(2) 0.024(2) 0.034(2) -0.008(2) -0.0046(17) 0.0003(18)
C25 0.031(2) 0.041(3) 0.032(3) -0.009(2) -0.008(2) 0.001(2)
C26 0.030(3) 0.042(3) 0.046(3) -0.010(3) -0.014(2) 0.001(2)
C27 0.021(3) 0.041(3) 0.056(3) -0.016(3) -0.004(2) 0.000(2)
C28 0.029(3) 0.039(3) 0.045(3) -0.008(2) 0.003(2) -0.002(2)
C29 0.032(2) 0.029(3) 0.033(2) -0.002(2) -0.005(2) -0.001(2)
C30 0.028(2) 0.028(2) 0.026(2) -0.0030(19) -0.0043(18) -0.0026(19)
C31 0.030(3) 0.034(3) 0.035(3) -0.007(2) -0.009(2) 0.001(2)
C32 0.045(3) 0.043(3) 0.035(3) -0.011(2) -0.009(2) -0.002(2)
C33 0.059(4) 0.072(4) 0.035(3) -0.021(3) 0.010(3) -0.012(3)
C34 0.051(4) 0.111(6) 0.055(4) -0.035(4) 0.026(3) -0.041(4)
C35 0.042(3) 0.077(5) 0.047(3) -0.028(3) 0.010(3) -0.027(3)
C36 0.022(2) 0.026(2) 0.028(2) -0.0132(19) -0.0041(19) 0.0017(18)
C37 0.024(2) 0.025(2) 0.031(2) -0.0092(18) -0.0066(19) 0.0026(19)
C38 0.030(3) 0.028(2) 0.033(3) -0.0048(19) -0.009(2) 0.000(2)
C39 0.047(3) 0.029(2) 0.043(3) -0.009(2) -0.013(3) -0.001(2)
C40 0.045(3) 0.023(2) 0.054(3) -0.001(2) -0.012(3) 0.000(2)
C41 0.035(3) 0.036(3) 0.040(3) 0.004(2) -0.013(2) 0.003(2)
C42 0.026(3) 0.034(2) 0.031(3) -0.004(2) -0.009(2) 0.003(2)
C43 0.020(2) 0.028(2) 0.029(2) -0.0051(18) -0.0003(18) -0.0007(18)
C44 0.019(2) 0.027(2) 0.026(2) -0.0038(17) -0.0077(18) -0.0006(18)
C45 0.017(2) 0.032(2) 0.022(2) -0.0074(18) -0.0045(18) 0.0008(18)
C46 0.024(3) 0.036(2) 0.031(2) -0.014(2) -0.006(2) 0.001(2)
C47 0.036(3) 0.049(3) 0.033(3) -0.017(2) -0.013(2) 0.002(2)
C48 0.057(4) 0.060(3) 0.045(3) -0.027(3) -0.024(3) 0.000(3)
C49 0.055(4) 0.054(3) 0.061(4) -0.040(3) -0.025(3) 0.007(3)
C50 0.040(3) 0.039(3) 0.053(3) -0.025(3) -0.019(3) 0.006(2)
C51 0.025(3) 0.036(2) 0.032(3) -0.014(2) -0.008(2) 0.002(2)
C52 0.024(2) 0.035(3) 0.025(2) -0.005(2) -0.0006(18) 0.000(2)
C53 0.027(3) 0.046(3) 0.027(2) -0.011(2) -0.0032(19) -0.012(2)
C54 0.024(3) 0.052(3) 0.036(3) -0.001(2) -0.005(2) -0.008(2)
C55 0.035(3) 0.071(4) 0.052(3) 0.014(3) -0.013(3) -0.010(3)
C56 0.047(4) 0.100(5) 0.035(3) 0.016(3) -0.017(3) -0.033(3)
C57 0.066(4) 0.098(5) 0.024(3) -0.008(3) -0.007(3) -0.036(3)
C58 0.051(4) 0.061(4) 0.031(3) -0.015(2) 0.002(2) -0.016(3)
C59 0.027(2) 0.077(4) 0.026(3) 0.000(3) -0.004(2) -0.013(2)
C60 0.041(4) 0.071(5) 0.205(12) -0.028(6) -0.039(5) -0.008(3)
C61 0.055(4) 0.077(5) 0.241(14) 0.007(6) -0.051(6) -0.026(4)
C62 0.040(4) 0.135(6) 0.070(5) 0.024(5) -0.016(3) -0.036(4)
C63 0.035(4) 0.179(9) 0.131(8) -0.076(8) 0.012(5) -0.017(5)
C64 0.033(3) 0.141(7) 0.137(8) -0.082(7) 0.009(4) -0.009(4)
C65 0.034(3) 0.045(3) 0.050(3) -0.016(2) 0.006(2) 0.006(2)
C66 0.039(3) 0.049(3) 0.067(4) -0.028(3) 0.014(3) -0.004(3)
C67 0.049(4) 0.052(3) 0.101(5) -0.033(4) 0.027(4) -0.008(3)
C68 0.080(6) 0.048(4) 0.111(6) -0.012(4) 0.033(4) 0.010(4)
C69 0.106(7) 0.061(4) 0.091(6) 0.000(4) 0.008(5) 0.032(5)
C70 0.070(5) 0.063(4) 0.067(4) -0.007(3) 0.002(4) 0.029(4)
C71 0.078(5) 0.069(4) 0.058(4) 0.012(4) 0.012(4) -0.006(4)
C72 0.075(5) 0.055(4) 0.058(4) -0.017(3) -0.027(4) 0.003(3)
C73 0.062(4) 0.044(3) 0.087(5) -0.011(3) -0.027(4) -0.010(3)
C74 0.117(8) 0.048(4) 0.096(6) 0.007(4) -0.034(5) -0.014(4)
O3 0.039(6) 0.077(8) 0.235(15) -0.044(8) 0.052(7) -0.012(5)
O4 0.209(17) 0.55(4) 0.091(12) -0.11(2) 0.038(12) -0.20(2)
C75 0.024(9) 0.16(2) 0.35(2) -0.058(19) 0.011(12) -0.024(11)
C76 0.144(14) 0.096(13) 0.224(16) -0.120(10) 0.122(10) -0.099(11)
C77 0.206(19) 0.21(3) 0.103(14) -0.056(13) 0.078(12) -0.104(16)
C78 0.104(15) 0.30(3) 0.110(16) -0.12(2) -0.057(13) 0.120(16)

loop_
_atom_type_symbol
_atom_type_description
_atom_type_scat_dispersion_real
_atom_type_scat_dispersion_imag
_atom_type_scat_source
C C 0.0033 0.0016 'International Tables Vol C Tables 4.2.6.8 and 6.1.1.4'
H H 0.0000 0.0000 'International Tables Vol C Tables 4.2.6.8 and 6.1.1.4'
N N 0.0061 0.0033 'International Tables Vol C Tables 4.2.6.8 and 6.1.1.4'
P P 0.1023 0.0942 'International Tables Vol C Tables 4.2.6.8 and 6.1.1.4'
Cr Cr 0.3209 0.6236 'International Tables Vol C Tables 4.2.6.8 and 6.1.1.4'
O O 0.0106 0.0060 'International Tables Vol C Tables 4.2.6.8 and 6.1.1.4'

loop_
_geom_angle_atom_site_label_1
_geom_angle_atom_site_label_2
_geom_angle_atom_site_label_3
_geom_angle
_geom_angle_site_symmetry_1
_geom_angle_site_symmetry_3
C17 P1 C30 112.1(2) . .
C17 P1 C24 111.8(2) . .
C30 P1 C24 109.4(2) . .
C17 P1 C18 113.2(2) . .
C30 P1 C18 104.1(2) . .
C24 P1 C18 105.8(2) . .
C72 O1 C71 112.8(6) . .
C1 N1 C10 108.7(4) . 2_666
C1 N1 Cr02 125.5(3) . .
C10 N1 Cr02 124.6(3) 2_666 .
N2 C1 N1 127.5(4) . .
N2 C1 C16 123.8(4) . 2_666
N1 C1 C16 108.6(4) . 2_666
N7 Cr2 N7 180.0 2_575 .
N7 Cr2 N5 90.22(15) 2_575 .
N7 Cr2 N5 89.79(15) . .
N7 Cr2 N5 89.78(15) 2_575 2_575
N7 Cr2 N5 90.21(15) . 2_575
N5 Cr2 N5 180.0 . 2_575
N7 Cr2 C52 91.32(16) 2_575 .
N7 Cr2 C52 88.68(16) . .
N5 Cr2 C52 98.50(17) . .
N5 Cr2 C52 81.50(17) 2_575 .
N7 Cr2 C52 88.68(16) 2_575 2_575
N7 Cr2 C52 91.32(16) . 2_575
N5 Cr2 C52 81.50(17) . 2_575
N5 Cr2 C52 98.50(17) 2_575 2_575
C52 Cr2 C52 180.0 . 2_575
N3 Cr02 N3 180.0 2_666 .
N3 Cr02 N1 89.80(16) 2_666 2_666
N3 Cr02 N1 90.19(16) . 2_666
N3 Cr02 N1 90.20(16) 2_666 .
N3 Cr02 N1 89.80(16) . .
N1 Cr02 N1 180.0 2_666 .
N3 Cr02 C17 87.77(16) 2_666 .
N3 Cr02 C17 92.22(16) . .
N1 Cr02 C17 81.54(16) 2_666 .
N1 Cr02 C17 98.46(16) . .
N3 Cr02 C17 92.23(16) 2_666 2_666
N3 Cr02 C17 87.78(16) . 2_666
N1 Cr02 C17 98.46(16) 2_666 2_666
N1 Cr02 C17 81.54(16) . 2_666
C17 Cr02 C17 180.0 . 2_666
C52 P2 C65 110.3(3) . .
C52 P2 C53 112.0(2) . .
C65 P2 C53 111.5(3) . .
C52 P2 C59 115.1(3) . .
C65 P2 C59 103.8(3) . .
C53 P2 C59 103.8(2) . .
C73 O2 C74 110.8(6) . .
C1 N2 C2 124.1(4) . .
N2 C2 N3 127.4(4) . .
N2 C2 C3 124.1(5) . .
N3 C2 C3 108.5(4) . .
C9 N3 C2 109.3(4) . .
C9 N3 Cr02 125.3(3) . .
C2 N3 Cr02 125.3(3) . .
C4 C3 C8 121.0(5) . .
C4 C3 C2 132.7(5) . .
C8 C3 C2 106.4(4) . .
C10 N4 C9 122.8(4) . .
C5 C4 C3 118.5(6) . .
C36 N5 C45 108.7(4) . 2_575
C36 N5 Cr2 125.3(3) . .
C45 N5 Cr2 125.4(3) 2_575 .
C4 C5 C6 121.4(6) . .
C36 N6 C37 122.7(4) . .
C7 C6 C5 121.1(6) . .
C37 N7 C44 108.7(4) . .
C37 N7 Cr2 126.1(3) . .
C44 N7 Cr2 125.2(3) . .
C6 C7 C8 117.6(6) . .
C45 N8 C44 123.6(4) . .
C3 C8 C7 120.5(5) . .
C3 C8 C9 107.5(4) . .
C7 C8 C9 132.0(5) . .
N4 C9 N3 128.2(4) . .
N4 C9 C8 123.4(5) . .
N3 C9 C8 108.4(4) . .
N4 C10 N1 128.2(5) . 2_666
N4 C10 C11 123.3(5) . .
N1 C10 C11 108.4(4) 2_666 .
C16 C11 C12 121.3(5) . .
C16 C11 C10 107.6(4) . .
C12 C11 C10 131.1(5) . .
C13 C12 C11 117.5(6) . .
C12 C13 C14 121.7(6) . .
C13 C14 C15 121.1(5) . .
C16 C15 C14 117.7(6) . .
C15 C16 C11 120.7(5) . .
C15 C16 C1 132.7(5) . 2_666
C11 C16 C1 106.6(4) . 2_666
P1 C17 Cr02 131.8(3) . .
C23 C18 C19 117.9(5) . .
C23 C18 P1 120.6(4) . .
C19 C18 P1 121.4(4) . .
C18 C19 C20 121.5(6) . .
C21 C20 C19 120.2(6) . .
C22 C21 C20 119.2(6) . .
C21 C22 C23 120.7(6) . .
C18 C23 C22 120.4(6) . .
C29 C24 C25 119.3(5) . .
C29 C24 P1 119.5(4) . .
C25 C24 P1 121.0(4) . .
C26 C25 C24 119.8(5) . .
C27 C26 C25 120.3(5) . .
C26 C27 C28 119.7(5) . .
C29 C28 C27 120.7(5) . .
C28 C29 C24 120.2(5) . .
C35 C30 C31 119.6(5) . .
C35 C30 P1 117.6(4) . .
C31 C30 P1 122.8(4) . .
C32 C31 C30 120.3(5) . .
C33 C32 C31 119.8(6) . .
C34 C33 C32 120.2(6) . .
C33 C34 C35 120.2(6) . .
C30 C35 C34 119.8(6) . .
N6 C36 N5 128.1(4) . .
N6 C36 C51 123.2(4) . 2_575
N5 C36 C51 108.6(4) . 2_575
N6 C37 N7 127.7(4) . .
N6 C37 C38 122.8(4) . .
N7 C37 C38 109.5(4) . .
C39 C38 C43 120.9(4) . .
C39 C38 C37 133.0(5) . .
C43 C38 C37 106.1(4) . .
C40 C39 C38 117.5(5) . .
C39 C40 C41 121.3(5) . .
C42 C41 C40 121.5(5) . .
C41 C42 C43 118.3(5) . .
C42 C43 C38 120.5(4) . .
C42 C43 C44 132.3(5) . .
C38 C43 C44 107.1(4) . .
N8 C44 N7 127.8(4) . .
N8 C44 C43 123.6(4) . .
N7 C44 C43 108.6(4) . .
N8 C45 N5 127.6(4) . 2_575
N8 C45 C46 123.9(4) . .
N5 C45 C46 108.5(4) 2_575 .
C47 C46 C51 120.6(5) . .
C47 C46 C45 132.1(5) . .
C51 C46 C45 107.3(4) . .
C48 C47 C46 118.2(5) . .
C47 C48 C49 121.2(5) . .
C50 C49 C48 121.0(5) . .
C49 C50 C51 118.3(5) . .
C50 C51 C46 120.8(5) . .
C50 C51 C36 132.4(5) . 2_575
C46 C51 C36 106.7(4) . 2_575
P2 C52 Cr2 127.7(3) . .
C54 C53 C58 119.9(5) . .
C54 C53 P2 118.8(4) . .
C58 C53 P2 121.0(4) . .
C53 C54 C55 119.7(6) . .
C56 C55 C54 119.8(7) . .
C57 C56 C55 120.2(6) . .
C56 C57 C58 120.7(6) . .
C57 C58 C53 119.7(6) . .
C60 C59 C64 118.1(7) . .
C60 C59 P2 119.4(5) . .
C64 C59 P2 122.4(6) . .
C59 C60 C61 121.9(9) . .
C62 C61 C60 119.6(10) . .
C61 C62 C63 120.5(8) . .
C64 C63 C62 118.4(9) . .
C63 C64 C59 121.1(9) . .
C66 C65 C70 118.8(6) . .
C66 C65 P2 123.5(5) . .
C70 C65 P2 117.7(6) . .
C65 C66 C67 119.9(7) . .
C68 C67 C66 119.1(8) . .
C67 C68 C69 121.6(8) . .
C70 C69 C68 119.0(9) . .
C69 C70 C65 121.5(9) . .
O1 C72 C73 109.1(5) . .
O2 C73 C72 108.4(6) . .
C76 O3 C75 96.7(11) . .
C77 O4 C78 117.7(18) . .
O3 C75 C76 40.5(7) . .
C77 C76 O3 106.3(14) . .
C77 C76 C75 137.8(18) . .
O3 C76 C75 42.8(7) . .
O4 C77 C76 106.7(16) . .

loop_
_geom_bond_atom_site_label_1
_geom_bond_atom_site_label_2
_geom_bond_distance
_geom_bond_site_symmetry_2
P1 C17 1.730(4) .
P1 C30 1.798(5) .
P1 C24 1.804(5) .
P1 C18 1.829(5) .
O1 C72 1.411(8) .
O1 C71 1.413(8) .
N1 C1 1.385(6) .
N1 C10 1.387(6) 2_666
N1 Cr02 1.978(4) .
C1 N2 1.313(6) .
C1 C16 1.459(7) 2_666
Cr2 N7 1.974(4) 2_575
Cr2 N7 1.974(4) .
Cr2 N5 1.982(4) .
Cr2 N5 1.982(4) 2_575
Cr2 C52 2.261(5) .
Cr2 C52 2.261(5) 2_575
Cr02 N3 1.975(4) 2_666
Cr02 N3 1.975(4) .
Cr02 C17 2.231(5) .
Cr02 C17 2.231(5) 2_666
P2 C52 1.732(5) .
P2 C65 1.785(6) .
P2 C53 1.799(5) .
P2 C59 1.831(6) .
O2 C73 1.412(8) .
O2 C74 1.424(9) .
N2 C2 1.329(7) .
C2 N3 1.386(6) .
C2 C3 1.452(7) .
N3 C9 1.370(6) .
C3 C4 1.382(7) .
C3 C8 1.404(8) .
N4 C10 1.323(6) .
N4 C9 1.335(7) .
C4 C5 1.375(9) .
N5 C36 1.377(6) .
N5 C45 1.387(6) 2_575
C5 C6 1.396(11) .
N6 C36 1.329(6) .
N6 C37 1.347(6) .
C6 C7 1.390(9) .
N7 C37 1.365(6) .
N7 C44 1.385(6) .
C7 C8 1.405(8) .
N8 C45 1.323(6) .
N8 C44 1.337(6) .
C8 C9 1.449(7) .
C10 C11 1.449(7) .
C11 C16 1.396(8) .
C11 C12 1.399(8) .
C12 C13 1.380(8) .
C13 C14 1.388(9) .
C14 C15 1.397(8) .
C15 C16 1.395(7) .
C18 C23 1.351(8) .
C18 C19 1.371(8) .
C19 C20 1.379(9) .
C20 C21 1.357(10) .
C21 C22 1.340(9) .
C22 C23 1.410(9) .
C24 C29 1.390(7) .
C24 C25 1.396(7) .
C25 C26 1.391(8) .
C26 C27 1.377(8) .
C27 C28 1.385(8) .
C28 C29 1.372(7) .
C30 C35 1.386(8) .
C30 C31 1.387(7) .
C31 C32 1.386(8) .
C32 C33 1.378(9) .
C33 C34 1.378(10) .
C34 C35 1.391(9) .
C36 C51 1.453(7) 2_575
C37 C38 1.447(6) .
C38 C39 1.401(7) .
C38 C43 1.410(7) .
C39 C40 1.390(8) .
C40 C41 1.401(8) .
C41 C42 1.374(7) .
C42 C43 1.397(7) .
C43 C44 1.439(6) .
C45 C46 1.443(7) .
C46 C47 1.398(7) .
C46 C51 1.398(7) .
C47 C48 1.375(8) .
C48 C49 1.399(9) .
C49 C50 1.379(8) .
C50 C51 1.390(7) .
C53 C54 1.391(8) .
C53 C58 1.393(8) .
C54 C55 1.394(8) .
C55 C56 1.387(10) .
C56 C57 1.376(11) .
C57 C58 1.379(9) .
C59 C60 1.332(11) .
C59 C64 1.394(10) .
C60 C61 1.408(11) .
C61 C62 1.330(14) .
C62 C63 1.403(14) .
C63 C64 1.382(12) .
C65 C66 1.378(9) .
C65 C70 1.395(9) .
C66 C67 1.413(9) .
C67 C68 1.368(13) .
C68 C69 1.374(14) .
C69 C70 1.368(12) .
C72 C73 1.498(10) .
O3 C76 1.290(15) .
O3 C75 1.349(15) .
O4 C77 1.196(16) .
O4 C78 1.250(15) .
C75 C76 1.971(17) .
C76 C77 1.234(16) .
